data_2224181
loop_
_publ_author_name
'Khalil, Ouafaa'
'Bougrin, Khalid'
'Benhida, Rachid'
'Soufiaoui, Mohamed'
'Ammari, Lahcen El'

_publ_section_title
;
 1-(3-<i>p</i>-Tolylisoxazol-5-yl)cyclohexanol
;
_journal_coeditor_code DN2504
_journal_issue 12
_journal_name_full 'Acta Crystallographica Section E'
_journal_page_first o2971
_journal_paper_doi 10.1107/S1600536809044900
_journal_volume 65
_journal_year 2009
_chemical_formula_iupac 'C16 H19 N O2'
_chemical_formula_moiety 'C16 H19 N O2'
_chemical_formula_sum 'C16 H19 N O2'
_chemical_formula_weight 257.32
_chemical_name_systematic
;
1-(3-<i>p</i>-Tolylisoxazol-5-yl)cyclohexanol
;
_space_group_IT_number 29
_symmetry_cell_setting orthorhombic
_symmetry_space_group_name_Hall 'P 2c -2ac'
_symmetry_space_group_name_H-M 'P c a 21'
_atom_sites_solution_hydrogens geom
_atom_sites_solution_primary direct
_atom_sites_solution_secondary difmap
_audit_creation_method SHELXL-97
_cell_angle_alpha 90.00
_cell_angle_beta 90.00
_cell_angle_gamma 90.00
_cell_formula_units_Z 8
_cell_length_a 10.9404(3)
_cell_length_b 9.7136(3)
_cell_length_c 26.9207(7)
_cell_measurement_reflns_used 4377
_cell_measurement_temperature 298(2)
_cell_measurement_theta_max 30.30
_cell_measurement_theta_min 2.59
_cell_volume 2860.88(14)
_computing_cell_refinement 'SAINT (Bruker, 2005)'
_computing_data_collection 'APEX2 (Bruker, 2005)'
_computing_data_reduction 'SAINT (Bruker, 2005)'
_computing_molecular_graphics 'ORTEP-3 for Windows (Farrugia, 1997) and PLATON (Spek, 2009)'
_computing_publication_material 'WinGX (Farrugia, 1999)'
_computing_structure_refinement 'SHELXS97 (Sheldrick, 2008)'
_computing_structure_solution 'SHELXS97 (Sheldrick, 2008)'
_diffrn_ambient_temperature 298(2)
_diffrn_measured_fraction_theta_full 0.999
_diffrn_measured_fraction_theta_max 0.999
_diffrn_measurement_device_type 'Bruker X8 APEXII'
_diffrn_measurement_method '\f and \w'
_diffrn_radiation_monochromator graphite
_diffrn_radiation_source 'fine-focus sealed tube'
_diffrn_radiation_type MoK\a
_diffrn_radiation_wavelength 0.71073
_diffrn_reflns_av_R_equivalents 0.0320
_diffrn_reflns_av_sigmaI/netI 0.0173
_diffrn_reflns_limit_h_max 15
_diffrn_reflns_limit_h_min -15
_diffrn_reflns_limit_k_max 13
_diffrn_reflns_limit_k_min -13
_diffrn_reflns_limit_l_max 38
_diffrn_reflns_limit_l_min -38
_diffrn_reflns_number 87116
_diffrn_reflns_theta_full 30.30
_diffrn_reflns_theta_max 30.30
_diffrn_reflns_theta_min 0.76
_diffrn_standards_number 0
_exptl_absorpt_coefficient_mu 0.078
_exptl_absorpt_correction_type none
_exptl_crystal_colour colourless
_exptl_crystal_density_diffrn 1.195
_exptl_crystal_density_method 'not measured'
_exptl_crystal_description bloc
_exptl_crystal_F_000 1104
_exptl_crystal_size_max 0.18
_exptl_crystal_size_mid 0.17
_exptl_crystal_size_min 0.10
_refine_diff_density_max 0.196
_refine_diff_density_min -0.154
_refine_ls_extinction_method none
_refine_ls_goodness_of_fit_ref 1.036
_refine_ls_hydrogen_treatment constr
_refine_ls_matrix_type full
_refine_ls_number_parameters 347
_refine_ls_number_reflns 8578
_refine_ls_number_restraints 1
_refine_ls_restrained_S_all 1.036
_refine_ls_R_factor_all 0.0500
_refine_ls_R_factor_gt 0.0385
_refine_ls_shift/su_max 0.008
_refine_ls_shift/su_mean 0.000
_refine_ls_structure_factor_coef Fsqd
_refine_ls_weighting_details 'calc w=1/[\s^2^(Fo^2^)+(0.0535P)^2^+0.2498P] where P=(Fo^2^+2Fc^2^)/3'
_refine_ls_weighting_scheme calc
_refine_ls_wR_factor_gt 0.0964
_refine_ls_wR_factor_ref 0.1048
_reflns_number_gt 3820
_reflns_number_total 4377
_reflns_threshold_expression I>2\s(I)
_cod_data_source_file dn2504.cif
_cod_data_source_block I
_cod_database_code 2224181
_cod_database_fobs_code 2224181

loop_
_symmetry_equiv_pos_as_xyz
'x, y, z'
'-x, -y, z+1/2'
'-x+1/2, y, z+1/2'
'x+1/2, -y, z'

loop_
_atom_site_type_symbol
_atom_site_label
_atom_site_fract_x
_atom_site_fract_y
_atom_site_fract_z
_atom_site_U_iso_or_equiv
_atom_site_adp_type
_atom_site_calc_flag
_atom_site_refinement_flags
_atom_site_occupancy
_atom_site_disorder_assembly
_atom_site_disorder_group
O O1 0.06445(8) 0.00823(10) 0.57893(4) 0.0480(2) Uani d . 1 . .
H H1 0.0930 0.0832 0.5867 0.072 Uiso calc R 1 . .
O O3 0.11978(9) -0.17692(11) 0.65818(4) 0.0483(2) Uani d . 1 . .
N N1 0.17299(11) -0.19192(14) 0.70537(4) 0.0503(3) Uani d . 1 . .
C C1 0.26673(12) -0.03462(16) 0.54425(5) 0.0477(3) Uani d . 1 . .
H H1A 0.3325 -0.1015 0.5438 0.057 Uiso calc R 1 . .
H H1B 0.2974 0.0489 0.5595 0.057 Uiso calc R 1 . .
C C2 0.22715(16) -0.0037(2) 0.49105(6) 0.0619(4) Uani d . 1 . .
H H2A 0.1661 0.0688 0.4913 0.074 Uiso calc R 1 . .
H H2B 0.2970 0.0287 0.4722 0.074 Uiso calc R 1 . .
C C3 0.17463(17) -0.1307(2) 0.46633(6) 0.0656(4) Uani d . 1 . .
H H3A 0.2377 -0.2004 0.4634 0.079 Uiso calc R 1 . .
H H3B 0.1468 -0.1075 0.4332 0.079 Uiso calc R 1 . .
C C4 0.06776(16) -0.18753(18) 0.49661(6) 0.0584(4) Uani d . 1 . .
H H4A 0.0014 -0.1214 0.4964 0.070 Uiso calc R 1 . .
H H4B 0.0384 -0.2717 0.4813 0.070 Uiso calc R 1 . .
C C5 0.10482(13) -0.21730(13) 0.55016(6) 0.0475(3) Uani d . 1 . .
H H5A 0.1636 -0.2921 0.5507 0.057 Uiso calc R 1 . .
H H5B 0.0335 -0.2463 0.5688 0.057 Uiso calc R 1 . .
C C6 0.16095(10) -0.09053(12) 0.57496(5) 0.0365(2) Uani d . 1 . .
C C7 0.20414(11) -0.12361(12) 0.62677(5) 0.0384(2) Uani d . 1 . .
C C8 0.31007(12) -0.10441(14) 0.65116(5) 0.0420(3) Uani d . 1 . .
H H8 0.3830 -0.0699 0.6385 0.050 Uiso calc R 1 . .
C C9 0.28579(12) -0.14860(13) 0.70052(5) 0.0406(3) Uani d . 1 . .
C C10 0.36790(13) -0.14279(14) 0.74392(5) 0.0440(3) Uani d . 1 . .
C C11 0.46620(14) -0.05373(16) 0.74405(5) 0.0512(3) Uani d . 1 . .
H H11 0.4817 0.0003 0.7162 0.061 Uiso calc R 1 . .
C C12 0.54184(16) -0.04399(19) 0.78505(6) 0.0587(4) Uani d . 1 . .
H H12 0.6074 0.0169 0.7844 0.070 Uiso calc R 1 . .
C C13 0.52180(16) -0.12314(19) 0.82699(6) 0.0603(4) Uani d . 1 . .
C C14 0.42354(18) -0.2130(2) 0.82669(6) 0.0653(4) Uani d . 1 . .
H H14 0.4087 -0.2677 0.8544 0.078 Uiso calc R 1 . .
C C15 0.34695(16) -0.22311(18) 0.78595(6) 0.0577(4) Uani d . 1 . .
H H15 0.2812 -0.2838 0.7866 0.069 Uiso calc R 1 . .
C C31 0.6071(2) -0.1127(3) 0.87111(8) 0.0909(7) Uani d . 1 . .
H H31A 0.6901 -0.1222 0.8601 0.136 Uiso calc R 1 . .
H H31B 0.5885 -0.1845 0.8944 0.136 Uiso calc R 1 . .
H H31C 0.5968 -0.0247 0.8868 0.136 Uiso calc R 1 . .
O O2 0.13845(8) 0.27957(9) 0.59456(4) 0.0446(2) Uani d . 1 . .
H H2 0.0833 0.3217 0.5806 0.067 Uiso calc R 1 . .
O O4 0.37614(10) 0.53575(12) 0.59082(4) 0.0551(3) Uani d . 1 . .
N N2 0.43241(12) 0.59158(15) 0.54833(5) 0.0567(3) Uani d . 1 . .
C C16 0.30531(13) 0.29329(15) 0.65160(6) 0.0474(3) Uani d . 1 . .
H H16A 0.3400 0.2165 0.6334 0.057 Uiso calc R 1 . .
H H16B 0.3721 0.3518 0.6624 0.057 Uiso calc R 1 . .
C C17 0.23731(17) 0.23905(17) 0.69701(6) 0.0587(4) Uani d . 1 . .
H H17A 0.1780 0.1707 0.6865 0.070 Uiso calc R 1 . .
H H17B 0.2949 0.1944 0.7192 0.070 Uiso calc R 1 . .
C C18 0.1719(2) 0.35391(19) 0.72487(6) 0.0650(4) Uani d . 1 . .
H H18A 0.1269 0.3153 0.7526 0.078 Uiso calc R 1 . .
H H18B 0.2316 0.4182 0.7380 0.078 Uiso calc R 1 . .
C C19 0.08429(16) 0.42955(17) 0.69051(6) 0.0570(4) Uani d . 1 . .
H H19A 0.0211 0.3668 0.6793 0.068 Uiso calc R 1 . .
H H19B 0.0453 0.5041 0.7085 0.068 Uiso calc R 1 . .
C C20 0.15192(13) 0.48696(13) 0.64607(5) 0.0439(3) Uani d . 1 . .
H H20A 0.2097 0.5561 0.6573 0.053 Uiso calc R 1 . .
H H20B 0.0939 0.5316 0.6241 0.053 Uiso calc R 1 . .
C C21 0.22078(11) 0.37544(12) 0.61712(5) 0.0383(2) Uani d . 1 . .
C C22 0.29290(11) 0.44198(13) 0.57612(5) 0.0398(2) Uani d . 1 . .
C C23 0.29195(13) 0.43498(14) 0.52616(5) 0.0459(3) Uani d . 1 . .
H H23 0.2431 0.3792 0.5063 0.055 Uiso calc R 1 . .
C C24 0.38164(12) 0.53111(14) 0.51042(5) 0.0437(3) Uani d . 1 . .
C C25 0.41837(14) 0.56858(16) 0.45954(6) 0.0507(3) Uani d . 1 . .
C C26 0.49890(17) 0.6774(2) 0.45147(7) 0.0678(4) Uani d . 1 . .
H H26 0.5283 0.7284 0.4781 0.081 Uiso calc R 1 . .
C C27 0.53507(19) 0.7092(3) 0.40341(8) 0.0829(6) Uani d . 1 . .
H H27 0.5887 0.7822 0.3984 0.099 Uiso calc R 1 . .
C C28 0.4935(2) 0.6354(2) 0.36267(7) 0.0763(5) Uani d . 1 . .
C C29 0.4112(3) 0.5332(3) 0.37146(8) 0.0963(8) Uani d . 1 . .
H H29 0.3792 0.4847 0.3446 0.116 Uiso calc R 1 . .
C C30 0.3732(3) 0.4987(2) 0.41912(7) 0.0801(6) Uani d . 1 . .
H H34 0.3170 0.4280 0.4237 0.096 Uiso calc R 1 . .
C C32 0.5363(3) 0.6679(4) 0.31036(9) 0.1103(9) Uani d . 1 . .
H H32A 0.5810 0.7529 0.3105 0.165 Uiso calc R 1 . .
H H32B 0.4668 0.6761 0.2888 0.165 Uiso calc R 1 . .
H H32C 0.5883 0.5951 0.2987 0.165 Uiso calc R 1 . .

loop_
_atom_site_aniso_label
_atom_site_aniso_U_11
_atom_site_aniso_U_22
_atom_site_aniso_U_33
_atom_site_aniso_U_12
_atom_site_aniso_U_13
_atom_site_aniso_U_23
O1 0.0360(4) 0.0406(4) 0.0675(6) 0.0067(3) -0.0034(4) -0.0048(4)
O3 0.0416(5) 0.0563(5) 0.0471(5) -0.0072(4) 0.0036(4) -0.0019(4)
N1 0.0518(7) 0.0578(7) 0.0413(6) -0.0064(5) 0.0042(5) 0.0006(5)
C1 0.0346(6) 0.0643(8) 0.0443(7) -0.0050(5) -0.0031(5) 0.0053(6)
C2 0.0513(8) 0.0882(11) 0.0463(7) -0.0129(8) -0.0041(6) 0.0164(8)
C3 0.0653(10) 0.0874(12) 0.0440(7) 0.0045(9) -0.0063(7) -0.0033(8)
C4 0.0627(9) 0.0580(8) 0.0546(8) -0.0075(7) -0.0155(7) -0.0070(7)
C5 0.0533(7) 0.0382(6) 0.0510(7) -0.0019(5) -0.0065(6) -0.0037(6)
C6 0.0306(5) 0.0353(5) 0.0436(6) 0.0027(4) -0.0025(4) -0.0008(4)
C7 0.0355(6) 0.0366(5) 0.0432(6) 0.0025(4) 0.0045(4) -0.0038(5)
C8 0.0369(6) 0.0478(6) 0.0413(6) 0.0019(5) 0.0017(5) 0.0031(5)
C9 0.0441(6) 0.0372(6) 0.0404(6) 0.0040(5) 0.0039(5) -0.0018(5)
C10 0.0487(7) 0.0457(6) 0.0376(6) 0.0065(5) 0.0020(5) -0.0009(5)
C11 0.0560(8) 0.0534(7) 0.0442(7) -0.0014(6) -0.0032(6) 0.0061(6)
C12 0.0553(9) 0.0671(9) 0.0538(8) -0.0039(7) -0.0081(6) 0.0015(7)
C13 0.0632(9) 0.0777(11) 0.0400(7) 0.0091(8) -0.0050(6) -0.0035(7)
C14 0.0756(11) 0.0816(12) 0.0387(7) -0.0003(9) 0.0005(7) 0.0116(7)
C15 0.0626(9) 0.0641(9) 0.0465(7) -0.0053(7) 0.0029(6) 0.0076(7)
C31 0.0888(15) 0.132(2) 0.0516(10) -0.0045(14) -0.0215(10) 0.0034(12)
O2 0.0412(5) 0.0333(4) 0.0595(6) -0.0003(3) -0.0095(4) -0.0018(4)
O4 0.0527(6) 0.0675(7) 0.0449(5) -0.0229(5) -0.0046(4) 0.0012(5)
N2 0.0524(7) 0.0693(8) 0.0483(6) -0.0200(6) -0.0015(5) 0.0057(6)
C16 0.0452(7) 0.0445(6) 0.0523(7) 0.0060(5) -0.0096(5) 0.0034(6)
C17 0.0703(10) 0.0523(8) 0.0535(8) 0.0080(7) -0.0056(7) 0.0127(6)
C18 0.0870(12) 0.0643(10) 0.0439(7) 0.0032(9) 0.0041(7) 0.0064(7)
C19 0.0615(9) 0.0545(8) 0.0550(8) 0.0079(7) 0.0128(7) 0.0000(6)
C20 0.0471(7) 0.0360(6) 0.0486(7) 0.0035(5) 0.0000(5) -0.0009(5)
C21 0.0363(6) 0.0338(5) 0.0446(6) 0.0007(4) -0.0034(5) 0.0002(5)
C22 0.0361(6) 0.0371(5) 0.0461(6) 0.0018(4) -0.0040(5) -0.0010(5)
C23 0.0481(7) 0.0426(6) 0.0470(7) -0.0042(5) -0.0044(5) -0.0050(5)
C24 0.0403(6) 0.0431(6) 0.0476(7) 0.0030(5) 0.0005(5) -0.0008(5)
C25 0.0502(7) 0.0519(7) 0.0501(7) 0.0068(6) 0.0036(6) 0.0036(6)
C26 0.0579(9) 0.0868(12) 0.0586(9) -0.0137(8) 0.0026(7) 0.0075(8)
C27 0.0667(11) 0.1048(16) 0.0772(14) -0.0099(10) 0.0099(10) 0.0285(12)
C28 0.0845(13) 0.0901(14) 0.0544(9) 0.0206(11) 0.0148(9) 0.0135(10)
C29 0.149(2) 0.0882(16) 0.0514(10) -0.0098(16) 0.0070(13) -0.0056(10)
C30 0.1169(17) 0.0688(11) 0.0545(9) -0.0194(11) 0.0065(10) -0.0061(9)
C32 0.126(2) 0.141(2) 0.0640(13) 0.0189(19) 0.0251(13) 0.0296(14)

loop_
_atom_type_symbol
_atom_type_description
_atom_type_scat_dispersion_real
_atom_type_scat_dispersion_imag
_atom_type_scat_source
C C 0.0033 0.0016 'International Tables Vol C Tables 4.2.6.8 and 6.1.1.4'
H H 0.0000 0.0000 'International Tables Vol C Tables 4.2.6.8 and 6.1.1.4'
N N 0.0061 0.0033 'International Tables Vol C Tables 4.2.6.8 and 6.1.1.4'
O O 0.0106 0.0060 'International Tables Vol C Tables 4.2.6.8 and 6.1.1.4'

loop_
_geom_angle_atom_site_label_1
_geom_angle_atom_site_label_2
_geom_angle_atom_site_label_3
_geom_angle_site_symmetry_1
_geom_angle_site_symmetry_3
_geom_angle
_geom_angle_publ_flag
C6 O1 H1 . . 109.5 ?
C7 O3 N1 . . 108.77(10) ?
C9 N1 O3 . . 105.48(10) ?
C6 C1 C2 . . 111.35(11) ?
C6 C1 H1A . . 109.4 ?
C2 C1 H1A . . 109.4 ?
C6 C1 H1B . . 109.4 ?
C2 C1 H1B . . 109.4 ?
H1A C1 H1B . . 108.0 ?
C3 C2 C1 . . 111.08(14) ?
C3 C2 H2A . . 109.4 ?
C1 C2 H2A . . 109.4 ?
C3 C2 H2B . . 109.4 ?
C1 C2 H2B . . 109.4 ?
H2A C2 H2B . . 108.0 ?
C2 C3 C4 . . 110.49(14) ?
C2 C3 H3A . . 109.6 ?
C4 C3 H3A . . 109.6 ?
C2 C3 H3B . . 109.6 ?
C4 C3 H3B . . 109.6 ?
H3A C3 H3B . . 108.1 ?
C5 C4 C3 . . 111.66(13) ?
C5 C4 H4A . . 109.3 ?
C3 C4 H4A . . 109.3 ?
C5 C4 H4B . . 109.3 ?
C3 C4 H4B . . 109.3 ?
H4A C4 H4B . . 107.9 ?
C4 C5 C6 . . 111.51(12) ?
C4 C5 H5A . . 109.3 ?
C6 C5 H5A . . 109.3 ?
C4 C5 H5B . . 109.3 ?
C6 C5 H5B . . 109.3 ?
H5A C5 H5B . . 108.0 ?
O1 C6 C7 . . 107.77(10) ?
O1 C6 C1 . . 111.25(10) ?
C7 C6 C1 . . 109.89(10) ?
O1 C6 C5 . . 106.03(10) ?
C7 C6 C5 . . 110.98(10) ?
C1 C6 C5 . . 110.82(11) ?
C8 C7 O3 . . 109.59(11) ?
C8 C7 C6 . . 133.82(11) ?
O3 C7 C6 . . 116.46(10) ?
C7 C8 C9 . . 104.69(11) ?
C7 C8 H8 . . 127.7 ?
C9 C8 H8 . . 127.7 ?
N1 C9 C8 . . 111.47(12) ?
N1 C9 C10 . . 120.48(12) ?
C8 C9 C10 . . 127.96(12) ?
C11 C10 C15 . . 118.49(13) ?
C11 C10 C9 . . 120.05(12) ?
C15 C10 C9 . . 121.44(13) ?
C10 C11 C12 . . 120.75(14) ?
C10 C11 H11 . . 119.6 ?
C12 C11 H11 . . 119.6 ?
C11 C12 C13 . . 121.24(16) ?
C11 C12 H12 . . 119.4 ?
C13 C12 H12 . . 119.4 ?
C12 C13 C14 . . 117.94(14) ?
C12 C13 C31 . . 120.35(18) ?
C14 C13 C31 . . 121.69(17) ?
C15 C14 C13 . . 121.28(15) ?
C15 C14 H14 . . 119.4 ?
C13 C14 H14 . . 119.4 ?
C14 C15 C10 . . 120.30(16) ?
C14 C15 H15 . . 119.9 ?
C10 C15 H15 . . 119.9 ?
C13 C31 H31A . . 109.5 ?
C13 C31 H31B . . 109.5 ?
H31A C31 H31B . . 109.5 ?
C13 C31 H31C . . 109.5 ?
H31A C31 H31C . . 109.5 ?
H31B C31 H31C . . 109.5 ?
C21 O2 H2 . . 109.5 ?
C22 O4 N2 . . 108.51(11) ?
C24 N2 O4 . . 106.05(11) ?
C17 C16 C21 . . 111.76(12) ?
C17 C16 H16A . . 109.3 ?
C21 C16 H16A . . 109.3 ?
C17 C16 H16B . . 109.3 ?
C21 C16 H16B . . 109.3 ?
H16A C16 H16B . . 107.9 ?
C18 C17 C16 . . 111.78(13) ?
C18 C17 H17A . . 109.3 ?
C16 C17 H17A . . 109.3 ?
C18 C17 H17B . . 109.3 ?
C16 C17 H17B . . 109.3 ?
H17A C17 H17B . . 107.9 ?
C19 C18 C17 . . 110.50(14) ?
C19 C18 H18A . . 109.5 ?
C17 C18 H18A . . 109.5 ?
C19 C18 H18B . . 109.5 ?
C17 C18 H18B . . 109.5 ?
H18A C18 H18B . . 108.1 ?
C20 C19 C18 . . 110.53(14) ?
C20 C19 H19A . . 109.5 ?
C18 C19 H19A . . 109.5 ?
C20 C19 H19B . . 109.5 ?
C18 C19 H19B . . 109.5 ?
H19A C19 H19B . . 108.1 ?
C19 C20 C21 . . 112.46(11) ?
C19 C20 H20A . . 109.1 ?
C21 C20 H20A . . 109.1 ?
C19 C20 H20B . . 109.1 ?
C21 C20 H20B . . 109.1 ?
H20A C20 H20B . . 107.8 ?
O2 C21 C22 . . 107.39(10) ?
O2 C21 C20 . . 111.49(10) ?
C22 C21 C20 . . 109.12(10) ?
O2 C21 C16 . . 107.32(10) ?
C22 C21 C16 . . 110.59(10) ?
C20 C21 C16 . . 110.87(11) ?
C23 C22 O4 . . 109.43(12) ?
C23 C22 C21 . . 135.04(12) ?
O4 C22 C21 . . 115.47(11) ?
C22 C23 C24 . . 105.05(12) ?
C22 C23 H23 . . 127.5 ?
C24 C23 H23 . . 127.5 ?
N2 C24 C23 . . 110.96(13) ?
N2 C24 C25 . . 120.07(13) ?
C23 C24 C25 . . 128.96(13) ?
C30 C25 C26 . . 118.61(16) ?
C30 C25 C24 . . 121.05(15) ?
C26 C25 C24 . . 120.34(15) ?
C27 C26 C25 . . 119.66(19) ?
C27 C26 H26 . . 120.2 ?
C25 C26 H26 . . 120.2 ?
C28 C27 C26 . . 121.9(2) ?
C28 C27 H27 . . 119.0 ?
C26 C27 H27 . . 119.0 ?
C29 C28 C27 . . 117.17(18) ?
C29 C28 C32 . . 121.1(2) ?
C27 C28 C32 . . 121.7(2) ?
C28 C29 C30 . . 122.3(2) ?
C28 C29 H29 . . 118.9 ?
C30 C29 H29 . . 118.9 ?
C25 C30 C29 . . 120.3(2) ?
C25 C30 H34 . . 119.9 ?
C29 C30 H34 . . 119.9 ?
C28 C32 H32A . . 109.5 ?
C28 C32 H32B . . 109.5 ?
H32A C32 H32B . . 109.5 ?
C28 C32 H32C . . 109.5 ?
H32A C32 H32C . . 109.5 ?
H32B C32 H32C . . 109.5 ?

loop_
_geom_bond_atom_site_label_1
_geom_bond_atom_site_label_2
_geom_bond_site_symmetry_2
_geom_bond_distance
_geom_bond_publ_flag
O1 C6 . 1.4305(14) ?
O1 H1 . 0.8200 ?
O3 C7 . 1.3546(15) ?
O3 N1 . 1.4051(16) ?
N1 C9 . 1.3103(18) ?
C1 C6 . 1.5223(18) ?
C1 C2 . 1.526(2) ?
C1 H1A . 0.9700 ?
C1 H1B . 0.9700 ?
C2 C3 . 1.515(3) ?
C2 H2A . 0.9700 ?
C2 H2B . 0.9700 ?
C3 C4 . 1.528(3) ?
C3 H3A . 0.9700 ?
C3 H3B . 0.9700 ?
C4 C5 . 1.525(2) ?
C4 H4A . 0.9700 ?
C4 H4B . 0.9700 ?
C5 C6 . 1.5294(17) ?
C5 H5A . 0.9700 ?
C5 H5B . 0.9700 ?
C6 C7 . 1.5072(17) ?
C7 C8 . 1.3450(18) ?
C8 C9 . 1.4215(17) ?
C8 H8 . 0.9300 ?
C9 C10 . 1.4747(19) ?
C10 C11 . 1.380(2) ?
C10 C15 . 1.393(2) ?
C11 C12 . 1.383(2) ?
C11 H11 . 0.9300 ?
C12 C13 . 1.384(2) ?
C12 H12 . 0.9300 ?
C13 C14 . 1.385(3) ?
C13 C31 . 1.514(2) ?
C14 C15 . 1.384(2) ?
C14 H14 . 0.9300 ?
C15 H15 . 0.9300 ?
C31 H31A . 0.9600 ?
C31 H31B . 0.9600 ?
C31 H31C . 0.9600 ?
O2 C21 . 1.4308(15) ?
O2 H2 . 0.8200 ?
O4 C22 . 1.3473(16) ?
O4 N2 . 1.4076(17) ?
N2 C24 . 1.3021(19) ?
C16 C17 . 1.525(2) ?
C16 C21 . 1.5342(17) ?
C16 H16A . 0.9700 ?
C16 H16B . 0.9700 ?
C17 C18 . 1.523(2) ?
C17 H17A . 0.9700 ?
C17 H17B . 0.9700 ?
C18 C19 . 1.521(3) ?
C18 H18A . 0.9700 ?
C18 H18B . 0.9700 ?
C19 C20 . 1.513(2) ?
C19 H19A . 0.9700 ?
C19 H19B . 0.9700 ?
C20 C21 . 1.5325(18) ?
C20 H20A . 0.9700 ?
C20 H20B . 0.9700 ?
C21 C22 . 1.5027(18) ?
C22 C23 . 1.3469(19) ?
C23 C24 . 1.419(2) ?
C23 H23 . 0.9300 ?
C24 C25 . 1.473(2) ?
C25 C30 . 1.375(3) ?
C25 C26 . 1.393(2) ?
C26 C27 . 1.388(3) ?
C26 H26 . 0.9300 ?
C27 C28 . 1.387(3) ?
C27 H27 . 0.9300 ?
C28 C29 . 1.362(4) ?
C28 C32 . 1.517(3) ?
C29 C30 . 1.390(3) ?
C29 H29 . 0.9300 ?
C30 H34 . 0.9300 ?
C32 H32A . 0.9600 ?
C32 H32B . 0.9600 ?
C32 H32C . 0.9600 ?

loop_
_geom_hbond_atom_site_label_D
_geom_hbond_atom_site_label_H
_geom_hbond_atom_site_label_A
_geom_hbond_site_symmetry_A
_geom_hbond_distance_DH
_geom_hbond_distance_HA
_geom_hbond_distance_DA
_geom_hbond_angle_DHA
O1 H1 O2 . 0.82 1.98 2.7892(12) 167.8
O2 H2 N2 4_465 0.82 2.05 2.8629(16) 173.3
